data_4080938
loop_
_publ_author_name
'Bichler, Bernhard'
'Holzhacker, Christian'
'St\"oger, Berthold'
'Puchberger, Michael'
'Veiros, Luis F.'
'Kirchner, Karl'

_publ_section_title
;
 Heterolytic Cleavage of Dihydrogen by an Iron(II) PNP Pincer Complex via
 Metal--Ligand Cooperation
;
_journal_issue 15
_journal_name_full Organometallics
_journal_page_first 4114
_journal_paper_doi 10.1021/om400241x
_journal_volume 32
_journal_year 2013
_chemical_formula_sum 'C19 H34 F6 Fe N3 O2 P2 Sb'
_chemical_formula_weight 690
_space_group_IT_number 14
_symmetry_cell_setting monoclinic
_symmetry_Int_Tables_number 14
_symmetry_space_group_name_Hall '-P 2ybc'
_symmetry_space_group_name_H-M 'P 1 21/c 1'
_cell_angle_alpha 90
_cell_angle_beta 94.269(2)
_cell_angle_gamma 90
_cell_formula_units_Z 4
_cell_length_a 10.8864(5)
_cell_length_b 14.8347(7)
_cell_length_c 16.8177(8)
_cell_measurement_reflns_used 29637
_cell_measurement_temperature 100
_cell_measurement_theta_max 31.0
_cell_measurement_theta_min 2.5
_cell_volume 2708.5(2)
_diffrn_ambient_temperature 100
_diffrn_measured_fraction_theta_full 0.98
_diffrn_measured_fraction_theta_max 0.85
_diffrn_measurement_device 'four-cycle diffractometer'
_diffrn_measurement_device_type 'Bruker KAPPA APEX II CCD'
_diffrn_measurement_method '\w and \f scans'
_diffrn_radiation_monochromator graphite
_diffrn_radiation_probe x-ray
_diffrn_radiation_source 'X-ray tube'
_diffrn_radiation_type 'Mo K\a'
_diffrn_radiation_wavelength 0.71073
_diffrn_reflns_av_R_equivalents 0.0412
_diffrn_reflns_av_sigmaI/netI 0.0303
_diffrn_reflns_limit_h_max 16
_diffrn_reflns_limit_h_min -15
_diffrn_reflns_limit_k_max 21
_diffrn_reflns_limit_k_min -21
_diffrn_reflns_limit_l_max 25
_diffrn_reflns_limit_l_min -24
_diffrn_reflns_number 65235
_diffrn_reflns_theta_full 31.21
_diffrn_reflns_theta_max 33.52
_diffrn_reflns_theta_min 1.83
_exptl_absorpt_coefficient_mu 1.714
_exptl_absorpt_correction_T_max 0.93
_exptl_absorpt_correction_T_min 0.84
_exptl_absorpt_correction_type multi-scan
_exptl_absorpt_process_details SADABS
_exptl_crystal_colour 'clear red'
_exptl_crystal_density_diffrn 1.6917
_exptl_crystal_description block
_exptl_crystal_F_000 1384
_exptl_crystal_size_max 0.11
_exptl_crystal_size_mid 0.08
_exptl_crystal_size_min 0.04
_refine_diff_density_max 2.21
_refine_diff_density_min -1.24
_refine_ls_extinction_method none
_refine_ls_goodness_of_fit_gt 3.42
_refine_ls_goodness_of_fit_ref 2.87
_refine_ls_hydrogen_treatment mixed
_refine_ls_number_constraints 132
_refine_ls_number_parameters 316
_refine_ls_number_reflns 9061
_refine_ls_number_restraints 1
_refine_ls_R_factor_all 0.0734
_refine_ls_R_factor_gt 0.0501
_refine_ls_shift/su_max 0.0180
_refine_ls_shift/su_mean 0.0013
_refine_ls_structure_factor_coef F
_refine_ls_weighting_details w=1/(\s^2^(F)+0.0001F^2^)
_refine_ls_weighting_scheme sigma
_refine_ls_wR_factor_gt 0.0609
_refine_ls_wR_factor_ref 0.0616
_reflns_number_gt 6349
_reflns_number_total 9061
_reflns_threshold_expression I>3\s(I)
_cod_data_source_file om400241x_si_001.cif
_cod_data_source_block IV
_cod_depositor_comments
;
 Removing duplicate rows from the ATOM_TYPE loop.

 Antanas Vaitkus,
 2018-08-10

The following automatic conversions were performed:

'_diffrn_radiation_probe' value 'X-ray' changed to 'x-ray' according
to /home/saulius/struct/CIF-dictionaries/cif_core.dic dictionary
named 'cif_core.dic' version 2.4.2 from 2011-04-26.

Automatic conversion script
Id: cif_fix_values 1891 2012-01-12 08:04:46Z andrius 
;
_cod_original_sg_symbol_Hall '-P 2ycb'
_cod_original_formula_sum 'C19 H34 F6 Fe1 N3 O2 P2 Sb1'
_cod_database_code 4080938

loop_
_symmetry_equiv_pos_site_id
_symmetry_equiv_pos_as_xyz
1 x,y,z
2 -x,y+1/2,-z+1/2
3 -x,-y,-z
4 x,-y+1/2,z+1/2

loop_
_atom_site_label
_atom_site_type_symbol
_atom_site_fract_x
_atom_site_fract_y
_atom_site_fract_z
_atom_site_adp_type
_atom_site_U_iso_or_equiv
_atom_site_symmetry_multiplicity
_atom_site_occupancy
_atom_site_calc_flag
Sb1 Sb 0.26744(11) 0.40173(2) 0.00667(2) Uani 0.02443(17) 4 0.926(4) d
F1 F 0.3170(3) 0.4408(2) -0.09112(14) Uani 0.0537(10) 4 1 d
F2 F 0.2218(3) 0.36397(18) 0.10680(14) Uani 0.0549(10) 4 1 d
F3 F 0.3470(4) 0.4998(2) 0.05656(18) Uani 0.0891(15) 4 1 d
F4 F 0.3993(5) 0.3284(4) 0.0171(3) Uani 0.179(3) 4 1 d
F5 F 0.1746(4) 0.3124(3) -0.0423(2) Uani 0.120(2) 4 1 d
F6 F 0.1283(3) 0.4762(3) -0.0050(3) Uani 0.1025(18) 4 1 d
Fe1 Fe 0.77908(5) 0.07285(3) 0.11224(3) Uani 0.01807(15) 4 1 d
P1 P 0.82925(8) -0.00981(6) 0.21814(5) Uani 0.0177(3) 4 1 d
P2 P 0.70657(9) 0.18738(6) 0.03876(5) Uani 0.0196(3) 4 1 d
N1 N 0.6181(3) 0.08589(17) 0.16200(16) Uani 0.0165(8) 4 1 d
N2 N 0.6936(3) -0.01162(19) 0.26005(17) Uani 0.0218(9) 4 1 d
N3 N 0.5572(3) 0.18367(19) 0.06043(17) Uani 0.0239(9) 4 1 d
O1 O 1.0255(3) 0.07995(18) 0.05706(16) Uani 0.0326(9) 4 1 d
O2 O 0.6811(3) -0.07856(18) 0.01333(17) Uani 0.0384(10) 4 1 d
C1 C 0.5975(3) 0.0418(2) 0.23000(19) Uani 0.0177(10) 4 1 d
C2 C 0.4889(3) 0.0503(2) 0.2667(2) Uani 0.0221(11) 4 1 d
C3 C 0.3984(3) 0.1057(2) 0.2321(2) Uani 0.0245(11) 4 1 d
C4 C 0.4164(3) 0.1512(2) 0.1617(2) Uani 0.0238(11) 4 1 d
C5 C 0.5280(3) 0.1404(2) 0.12839(19) Uani 0.0194(10) 4 1 d
C6 C 0.8744(4) -0.1293(2) 0.2111(2) Uani 0.0339(13) 4 1 d
C7 C 0.7657(4) -0.1921(3) 0.1983(3) Uani 0.0462(16) 4 1 d
C8 C 0.9631(4) -0.1420(3) 0.1450(3) Uani 0.0430(16) 4 1 d
C9 C 0.9376(3) 0.0343(3) 0.2982(2) Uani 0.0268(11) 4 1 d
C10 C 0.8896(4) 0.1183(3) 0.3355(3) Uani 0.0400(15) 4 1 d
C11 C 1.0653(4) 0.0503(4) 0.2682(3) Uani 0.0490(17) 4 1 d
C12 C 0.7021(3) 0.1899(2) -0.0715(2) Uani 0.0258(11) 4 1 d
C13 C 0.6023(4) 0.2540(3) -0.1077(2) Uani 0.0354(13) 4 1 d
C14 C 0.6869(4) 0.0955(3) -0.1082(2) Uani 0.0353(13) 4 1 d
C15 C 0.7622(4) 0.3009(2) 0.0659(2) Uani 0.0322(13) 4 1 d
C16 C 0.7214(4) 0.3297(3) 0.1476(3) Uani 0.0448(16) 4 1 d
C17 C 0.9017(4) 0.3068(3) 0.0634(2) Uani 0.0391(14) 4 1 d
C18 C 0.9271(4) 0.0752(2) 0.0779(2) Uani 0.0226(11) 4 1 d
C19 C 0.7177(3) -0.0186(2) 0.0500(2) Uani 0.0221(11) 4 1 d
H1c2 H 0.476601 0.0183 0.315081 Uiso 0.0265 4 1 d
H1c3 H 0.322331 0.112933 0.25685 Uiso 0.0294 4 1 d
H1c4 H 0.353186 0.189125 0.136896 Uiso 0.0285 4 1 d
H1c7 H 0.715243 -0.187461 0.242587 Uiso 0.0554 4 1 d
H2c7 H 0.718126 -0.175839 0.150094 Uiso 0.0554 4 1 d
H3c7 H 0.794594 -0.25292 0.194147 Uiso 0.0554 4 1 d
H1c8 H 1.027577 -0.097852 0.150981 Uiso 0.0516 4 1 d
H2c8 H 0.998308 -0.201331 0.148802 Uiso 0.0516 4 1 d
H3c8 H 0.918784 -0.134836 0.093846 Uiso 0.0516 4 1 d
H1c10 H 0.811044 0.105935 0.35556 Uiso 0.0479 4 1 d
H2c10 H 0.946521 0.137373 0.378582 Uiso 0.0479 4 1 d
H3c10 H 0.880625 0.165251 0.296192 Uiso 0.0479 4 1 d
H1c11 H 1.092602 -0.00356 0.243283 Uiso 0.0587 4 1 d
H2c11 H 1.060882 0.0987 0.230206 Uiso 0.0587 4 1 d
H3c11 H 1.122345 0.065802 0.31237 Uiso 0.0587 4 1 d
H1c13 H 0.60684 0.310312 -0.079502 Uiso 0.0425 4 1 d
H2c13 H 0.614983 0.264331 -0.162874 Uiso 0.0425 4 1 d
H3c13 H 0.522562 0.227526 -0.103485 Uiso 0.0425 4 1 d
H1c14 H 0.757437 0.059333 -0.091739 Uiso 0.0424 4 1 d
H2c14 H 0.614028 0.067738 -0.090631 Uiso 0.0424 4 1 d
H3c14 H 0.679842 0.100256 -0.165315 Uiso 0.0424 4 1 d
H1c16 H 0.635645 0.345586 0.142576 Uiso 0.0538 4 1 d
H2c16 H 0.733963 0.280801 0.18467 Uiso 0.0538 4 1 d
H3c16 H 0.768989 0.380861 0.166662 Uiso 0.0538 4 1 d
H1c17 H 0.92498 0.284757 0.012986 Uiso 0.047 4 1 d
H2c17 H 0.927421 0.368413 0.070037 Uiso 0.047 4 1 d
H3c17 H 0.940629 0.270913 0.105599 Uiso 0.047 4 1 d
H1c6 H 0.915604 -0.144961 0.261659 Uiso 0.0406 4 1 d
H1c9 H 0.94536 -0.010859 0.339111 Uiso 0.0322 4 1 d
H1c12 H 0.780626 0.212734 -0.084483 Uiso 0.0309 4 1 d
H1c15 H 0.725723 0.342284 0.027091 Uiso 0.0386 4 1 d
H1 H 0.816(3) 0.1457(15) 0.1672(15) Uiso 0.014(8) 4 1 d
H1n2 H 0.684182 -0.046384 0.30081 Uiso 0.0262 4 1 d
H1n3 H 0.50007 0.208784 0.028939 Uiso 0.0287 4 1 d
Sb1' Sb 0.3187(12) 0.3983(3) 0.0140(3) Uiso 0.0278(15) 4 0.074(4) d

loop_
_atom_site_aniso_label
_atom_site_aniso_type_symbol
_atom_site_aniso_U_11
_atom_site_aniso_U_22
_atom_site_aniso_U_33
_atom_site_aniso_U_12
_atom_site_aniso_U_13
_atom_site_aniso_U_23
Sb1 Sb 0.0296(5) 0.03000(16) 0.01402(15) 0.00515(15) 0.00377(15) -0.00362(11)
F1 F 0.0622(19) 0.0777(19) 0.0229(13) -0.0077(15) 0.0149(12) 0.0075(13)
F2 F 0.093(2) 0.0489(16) 0.0256(13) -0.0064(15) 0.0196(14) 0.0001(12)
F3 F 0.127(3) 0.098(3) 0.0447(19) -0.057(2) 0.0176(19) -0.0204(18)
F4 F 0.185(5) 0.227(6) 0.139(4) 0.191(5) 0.099(3) 0.122(4)
F5 F 0.188(4) 0.120(3) 0.055(2) -0.095(3) 0.035(2) -0.033(2)
F6 F 0.081(3) 0.103(3) 0.128(3) 0.042(2) 0.039(2) 0.034(3)
Fe1 Fe 0.0203(3) 0.0189(2) 0.0153(2) 0.00111(19) 0.00347(19) 0.00246(18)
P1 P 0.0205(5) 0.0146(4) 0.0182(4) 0.0004(3) 0.0022(4) 0.0035(3)
P2 P 0.0240(5) 0.0196(4) 0.0154(4) 0.0000(4) 0.0019(4) 0.0029(3)
N1 N 0.0186(15) 0.0159(14) 0.0152(13) 0.0016(11) 0.0028(11) 0.0008(11)
N2 N 0.0240(16) 0.0228(15) 0.0190(14) -0.0008(12) 0.0040(12) 0.0085(12)
N3 N 0.0251(17) 0.0286(16) 0.0179(15) 0.0076(13) 0.0015(12) 0.0085(12)
O1 O 0.0274(16) 0.0411(16) 0.0304(15) 0.0000(12) 0.0102(12) 0.0029(12)
O2 O 0.053(2) 0.0336(16) 0.0282(15) -0.0099(14) -0.0016(14) -0.0055(12)
C1 C 0.0215(18) 0.0150(15) 0.0166(16) -0.0036(13) 0.0014(14) 0.0005(13)
C2 C 0.025(2) 0.0251(19) 0.0168(17) -0.0037(15) 0.0050(14) 0.0013(14)
C3 C 0.0209(19) 0.030(2) 0.0237(18) -0.0017(15) 0.0079(15) -0.0047(15)
C4 C 0.0213(19) 0.0280(19) 0.0219(18) 0.0062(15) 0.0000(15) -0.0023(15)
C5 C 0.0204(18) 0.0207(17) 0.0168(16) 0.0010(14) 0.0011(14) 0.0002(13)
C6 C 0.050(3) 0.0178(18) 0.036(2) 0.0071(18) 0.013(2) 0.0048(16)
C7 C 0.076(4) 0.027(2) 0.037(2) -0.010(2) 0.015(2) -0.0012(19)
C8 C 0.054(3) 0.027(2) 0.051(3) 0.013(2) 0.021(2) 0.007(2)
C9 C 0.028(2) 0.033(2) 0.0187(18) -0.0019(16) -0.0018(15) 0.0075(15)
C10 C 0.058(3) 0.029(2) 0.031(2) -0.006(2) -0.003(2) -0.0054(18)
C11 C 0.032(3) 0.086(4) 0.028(2) -0.013(2) -0.0034(19) 0.004(2)
C12 C 0.028(2) 0.032(2) 0.0168(17) -0.0010(16) 0.0020(15) 0.0061(15)
C13 C 0.041(3) 0.042(2) 0.0222(19) 0.0073(19) -0.0035(18) 0.0081(17)
C14 C 0.050(3) 0.038(2) 0.0176(18) -0.0062(19) -0.0008(18) 0.0005(17)
C15 C 0.052(3) 0.0170(18) 0.026(2) -0.0032(17) -0.0054(18) 0.0044(15)
C16 C 0.069(3) 0.026(2) 0.038(2) 0.005(2) 0.000(2) -0.0063(19)
C17 C 0.052(3) 0.029(2) 0.036(2) -0.020(2) 0.001(2) 0.0035(18)
C18 C 0.030(2) 0.0200(17) 0.0187(17) 0.0016(15) 0.0042(15) 0.0017(13)
C19 C 0.027(2) 0.0229(18) 0.0166(16) -0.0040(15) 0.0041(14) -0.0023(14)

loop_
_atom_type_symbol
_atom_type_scat_dispersion_real
_atom_type_scat_dispersion_imag
_atom_type_scat_source
C 0.0033 0.0016 'International Tables Vol C tables 4.2.6.8 and 6.1.1.1'
H 0.0000 0.0000 'International Tables Vol C tables 4.2.6.8 and 6.1.1.1'
F 0.0171 0.0103 'International Tables Vol C tables 4.2.6.8 and 6.1.1.1'
Fe 0.3463 0.8444 'International Tables Vol C tables 4.2.6.8 and 6.1.1.1'
N 0.0061 0.0033 'International Tables Vol C tables 4.2.6.8 and 6.1.1.1'
O 0.0106 0.0060 'International Tables Vol C tables 4.2.6.8 and 6.1.1.1'
P 0.1023 0.0942 'International Tables Vol C tables 4.2.6.8 and 6.1.1.1'
Sb -0.5866 1.5461 'International Tables Vol C tables 4.2.6.8 and 6.1.1.1'

loop_
_geom_angle_atom_site_label_1
_geom_angle_atom_site_label_2
_geom_angle_atom_site_label_3
_geom_angle
F1 Sb1 F2 178.27(13)
F1 Sb1 F3 89.97(14)
F1 Sb1 F4 89.60(18)
F1 Sb1 F5 90.83(15)
F1 Sb1 F6 90.54(16)
F2 Sb1 F3 88.53(13)
F2 Sb1 F4 89.69(18)
F2 Sb1 F5 90.76(15)
F2 Sb1 F6 90.21(16)
F3 Sb1 F4 95.0(2)
F3 Sb1 F5 174.0(2)
F3 Sb1 F6 86.08(17)
F4 Sb1 F5 90.9(2)
F4 Sb1 F6 178.9(2)
F5 Sb1 F6 87.98(19)
P1 Fe1 P2 159.77(4)
P1 Fe1 N1 83.56(8)
P1 Fe1 C18 95.69(12)
P1 Fe1 C19 96.28(11)
P1 Fe1 H1 81.9(9)
P2 Fe1 N1 82.68(8)
P2 Fe1 C18 95.70(12)
P2 Fe1 C19 98.71(11)
P2 Fe1 H1 81.7(9)
N1 Fe1 C18 171.38(14)
N1 Fe1 C19 90.99(14)
N1 Fe1 H1 82.8(12)
C18 Fe1 C19 97.62(16)
C18 Fe1 H1 88.6(12)
C19 Fe1 H1 173.7(12)
Fe1 P1 N2 100.11(10)
Fe1 P1 C6 122.36(13)
Fe1 P1 C9 120.05(12)
N2 P1 C6 104.93(17)
N2 P1 C9 103.49(15)
C6 P1 C9 103.25(17)
Fe1 P2 N3 99.39(10)
Fe1 P2 C12 123.81(12)
Fe1 P2 C15 117.94(12)
N3 P2 C12 105.19(15)
N3 P2 C15 106.30(17)
C12 P2 C15 102.37(17)
Fe1 N1 C1 120.7(2)
Fe1 N1 C5 120.6(2)
C1 N1 C5 118.7(3)
P1 N2 C1 120.2(2)
P1 N2 H1n2 119.9
C1 N2 H1n2 119.9
F4 N3 P2 119.84(17)
F4 N3 C5 113.5(2)
F4 N3 H1n3 28.36
P2 N3 C5 118.8(2)
P2 N3 H1n3 120.61
C5 N3 H1n3 120.61
N1 C1 N2 114.8(3)
N1 C1 C2 122.4(3)
N2 C1 C2 122.8(3)
C1 C2 C3 118.4(3)
C1 C2 H1c2 120.8
C3 C2 H1c2 120.81
C2 C3 C4 120.5(3)
C2 C3 H1c3 119.75
C4 C3 H1c3 119.75
C3 C4 C5 118.2(3)
C3 C4 H1c4 120.9
C5 C4 H1c4 120.9
N1 C5 N3 114.8(3)
N1 C5 C4 121.8(3)
N3 C5 C4 123.3(3)
P1 C6 C7 113.1(3)
P1 C6 C8 110.4(3)
P1 C6 H1c6 106.58
C7 C6 C8 110.4(3)
C7 C6 H1c6 106.61
C8 C6 H1c6 109.49
C6 C7 H1c7 109.47
C6 C7 H2c7 109.47
C6 C7 H3c7 109.47
H1c7 C7 H2c7 109.47
H1c7 C7 H3c7 109.47
H2c7 C7 H3c7 109.47
C6 C8 H1c8 109.47
C6 C8 H2c8 109.47
C6 C8 H3c8 109.47
H1c8 C8 H2c8 109.47
H1c8 C8 H3c8 109.47
H2c8 C8 H3c8 109.47
P1 C9 C10 112.1(3)
P1 C9 C11 111.2(3)
P1 C9 H1c9 107.04
C10 C9 C11 111.1(3)
C10 C9 H1c9 107.1
C11 C9 H1c9 108.05
C9 C10 H1c10 109.47
C9 C10 H2c10 109.47
C9 C10 H3c10 109.47
H1c10 C10 H2c10 109.47
H1c10 C10 H3c10 109.47
H2c10 C10 H3c10 109.47
C9 C11 H1c11 109.47
C9 C11 H2c11 109.47
C9 C11 H3c11 109.47
H1c11 C11 H2c11 109.47
H1c11 C11 H3c11 109.47
H2c11 C11 H3c11 109.47
P2 C12 C13 112.0(3)
P2 C12 C14 112.3(2)
P2 C12 H1c12 106.12
C13 C12 C14 110.7(3)
C13 C12 H1c12 107.84
C14 C12 H1c12 107.55
C12 C13 H1c13 109.47
C12 C13 H2c13 109.47
C12 C13 H3c13 109.47
H1c13 C13 H2c13 109.47
H1c13 C13 H3c13 109.47
H2c13 C13 H3c13 109.47
C12 C14 H1c14 109.47
C12 C14 H2c14 109.47
C12 C14 H3c14 109.47
H1c14 C14 H2c14 109.47
H1c14 C14 H3c14 109.47
H2c14 C14 H3c14 109.47
P2 C15 C16 111.4(3)
P2 C15 C17 110.9(3)
P2 C15 H1c15 107.78
C16 C15 C17 111.3(3)
C16 C15 H1c15 107.3
C17 C15 H1c15 107.9
C15 C16 H1c16 109.47
C15 C16 H2c16 109.47
C15 C16 H3c16 109.47
H1c16 C16 H2c16 109.47
H1c16 C16 H3c16 109.47
H2c16 C16 H3c16 109.47
C15 C17 H1c17 109.47
C15 C17 H2c17 109.47
C15 C17 H3c17 109.47
H1c17 C17 H2c17 109.47
H1c17 C17 H3c17 109.47
H2c17 C17 H3c17 109.47
Fe1 C18 O1 177.1(3)
Fe1 C19 O2 177.0(3)

loop_
_geom_bond_atom_site_label_1
_geom_bond_atom_site_label_2
_geom_bond_distance
Sb1 F1 1.861(3)
Sb1 F2 1.877(3)
Sb1 F3 1.861(4)
Sb1 F4 1.799(5)
Sb1 F5 1.825(4)
Sb1 F6 1.873(4)
F4 N3 2.812(6)
Fe1 P1 2.1976(10)
Fe1 P2 2.2116(10)
Fe1 N1 2.007(3)
Fe1 C18 1.752(4)
Fe1 C19 1.811(3)
Fe1 H1 1.46(2)
P1 N2 1.683(3)
P1 C6 1.845(4)
P1 C9 1.843(4)
P2 N3 1.694(3)
P2 C12 1.851(3)
P2 C15 1.836(4)
N1 C1 1.351(4)
N1 C5 1.361(4)
N2 C1 1.378(4)
N2 H1n2 0.87
N3 C5 1.369(4)
N3 H1n3 0.87
O1 C18 1.153(5)
O2 C19 1.137(4)
C1 C2 1.380(5)
C2 C3 1.378(5)
C2 H1c2 0.96
C3 C4 1.389(5)
C3 H1c3 0.96
C4 C5 1.384(5)
C4 H1c4 0.96
C6 C7 1.509(6)
C6 C8 1.538(6)
C6 H1c6 0.96
C7 H1c7 0.96
C7 H2c7 0.96
C7 H3c7 0.96
C8 H1c8 0.96
C8 H2c8 0.96
C8 H3c8 0.96
C9 C10 1.506(6)
C9 C11 1.532(6)
C9 H1c9 0.96
C10 H1c10 0.96
C10 H2c10 0.96
C10 H3c10 0.96
C11 H1c11 0.96
C11 H2c11 0.96
C11 H3c11 0.96
C12 C13 1.536(5)
C12 C14 1.535(5)
C12 H1c12 0.96
C13 H1c13 0.96
C13 H2c13 0.96
C13 H3c13 0.96
C14 H1c14 0.96
C14 H2c14 0.96
C14 H3c14 0.96
C15 C16 1.536(6)
C15 C17 1.525(6)
C15 H1c15 0.96
C16 H1c16 0.96
C16 H2c16 0.96
C16 H3c16 0.96
C17 H1c17 0.96
C17 H2c17 0.96
C17 H3c17 0.96

loop_
_geom_hbond_atom_site_label_D
_geom_hbond_atom_site_label_H
_geom_hbond_atom_site_label_A
_geom_hbond_site_symmetry_A
_geom_hbond_distance_DH
_geom_hbond_distance_HA
_geom_hbond_distance_DA
_geom_hbond_angle_DHA
N2 H1n2 F2 2_645 0.87 2.23 2.994(4) 145.64
N3 H1n3 F4 . 0.87 2.09 2.812(6) 140.23
